data_7230552
loop_
_publ_author_name
'Chen, Peng Yun'
'Wu, Ming Ze'
'Shi, Xiu Juan'
'Tian, Li'

_publ_section_title
;
 A family of multi-spin rare-earth complexes based on a triazole nitronyl
 nitroxide radical: synthesis, structure and magnetic properties
;
_journal_issue 28
_journal_name_full 'RSC Advances'
_journal_page_first 15480
_journal_paper_doi 10.1039/C8RA02546K
_journal_volume 8
_journal_year 2018
_chemical_formula_moiety 'C25 H21 F18 Gd N5 O9'
_chemical_formula_sum 'C25 H21 F18 Gd N5 O9'
_chemical_formula_weight 1034.72
_space_group_crystal_system triclinic
_space_group_IT_number 2
_space_group_name_Hall '-P 1'
_space_group_name_H-M_alt 'P -1'
_symmetry_space_group_name_Hall '-P 1'
_symmetry_space_group_name_H-M 'P -1'
_atom_sites_solution_hydrogens mixed
_audit_block_doi 10.5517/ccdc.csd.cc1zgcph
_audit_creation_date 2016-01-19
_audit_creation_method
;
Olex2 1.2
(compiled 2015.09.30 svn.r3233 for OlexSys, GUI svn.r5103)
;
_audit_update_record
;
2018-03-20 deposited with the CCDC.
2018-04-12 downloaded from the CCDC.
;
_cell_angle_alpha 105.182(3)
_cell_angle_beta 103.964(3)
_cell_angle_gamma 99.368(3)
_cell_formula_units_Z 2
_cell_length_a 10.0094(3)
_cell_length_b 12.3115(4)
_cell_length_c 16.2016(5)
_cell_measurement_reflns_used 6977
_cell_measurement_temperature 113.00(10)
_cell_measurement_theta_max 28.0470
_cell_measurement_theta_min 3.8470
_cell_volume 1814.67(11)
_computing_cell_refinement 'CrysAlisPro 1.171.38.41 (Rigaku OD, 2015)'
_computing_data_collection 'CrysAlisPro 1.171.38.41 (Rigaku OD, 2015)'
_computing_data_reduction 'CrysAlisPro 1.171.38.41 (Rigaku OD, 2015)'
_computing_molecular_graphics 'Olex2 (Dolomanov et al., 2009)'
_computing_publication_material 'Olex2 (Dolomanov et al., 2009)'
_computing_structure_refinement 'ShelXL (Sheldrick, 2015)'
_computing_structure_solution 'ShelXT (Sheldrick, 2015)'
_diffrn_ambient_environment N~2~
_diffrn_ambient_temperature 113.00(10)
_diffrn_detector 'CCD plate'
_diffrn_detector_area_resol_mean 5.2740
_diffrn_detector_type AtlasS2
_diffrn_measured_fraction_theta_full 0.997
_diffrn_measured_fraction_theta_max 0.997
_diffrn_measurement_details
;
List of Runs (angles in degrees, time in seconds):

  # Type    Start    End  Width  t~exp~   \w     \q     \k     \f   Frames
#--------------------------------------------------------------------------
  1  \w    -12.00  84.00   1.00    2.85    --   11.08  38.00-120.00   96
  2  \w    -10.00  30.00   1.00    2.85    --  -11.24-107.00 -14.00   40
  3  \w     36.00  72.00   1.00    2.85    --   11.08-178.00  90.00   36
  4  \w     41.00  98.00   1.00    2.85    --   11.08-178.00  30.00   57
  5  \w    -13.00  85.00   1.00    2.85    --   11.08  38.00 150.00   98
;
_diffrn_measurement_device 'four-circle diffractometer'
_diffrn_measurement_device_type 'SuperNova, Dual, Cu at zero, AtlasS2'
_diffrn_measurement_method '\w scans'
_diffrn_orient_matrix_type 'CrysAlisPro convention (1999,Acta A55,543-557)'
_diffrn_orient_matrix_UB_11 0.0306699000
_diffrn_orient_matrix_UB_12 -0.0163483000
_diffrn_orient_matrix_UB_13 0.0377661000
_diffrn_orient_matrix_UB_21 -0.0301806000
_diffrn_orient_matrix_UB_22 0.0385486000
_diffrn_orient_matrix_UB_23 0.0264781000
_diffrn_orient_matrix_UB_31 -0.0617267000
_diffrn_orient_matrix_UB_32 -0.0450629000
_diffrn_orient_matrix_UB_33 -0.0114562000
_diffrn_radiation_monochromator mirror
_diffrn_radiation_probe x-ray
_diffrn_radiation_type MoK\a
_diffrn_radiation_wavelength 0.71073
_diffrn_reflns_av_R_equivalents 0.0441
_diffrn_reflns_av_unetI/netI 0.0648
_diffrn_reflns_Laue_measured_fraction_full 0.997
_diffrn_reflns_Laue_measured_fraction_max 0.997
_diffrn_reflns_limit_h_max 11
_diffrn_reflns_limit_h_min -9
_diffrn_reflns_limit_k_max 12
_diffrn_reflns_limit_k_min -14
_diffrn_reflns_limit_l_max 19
_diffrn_reflns_limit_l_min -18
_diffrn_reflns_number 13737
_diffrn_reflns_point_group_measured_fraction_full 0.997
_diffrn_reflns_point_group_measured_fraction_max 0.997
_diffrn_reflns_theta_full 25.009
_diffrn_reflns_theta_max 25.009
_diffrn_reflns_theta_min 3.364
_diffrn_source 'micro-focus sealed X-ray tube'
_diffrn_source_type 'SuperNova (Mo) X-ray Source'
_exptl_absorpt_coefficient_mu 1.975
_exptl_absorpt_correction_T_max 1.00000
_exptl_absorpt_correction_T_min 0.75993
_exptl_absorpt_correction_type multi-scan
_exptl_absorpt_process_details
;
CrysAlisPro 1.171.38.41 (Rigaku Oxford Diffraction, 2015)
Empirical absorption correction using spherical harmonics,
 implemented in SCALE3 ABSPACK scaling algorithm.
;
_exptl_crystal_colour violet
_exptl_crystal_colour_primary violet
_exptl_crystal_density_diffrn 1.894
_exptl_crystal_description block
_exptl_crystal_F_000 1008
_exptl_crystal_size_max 0.25
_exptl_crystal_size_mid 0.22
_exptl_crystal_size_min 0.2
_refine_diff_density_max 1.836
_refine_diff_density_min -0.957
_refine_diff_density_rms 0.128
_refine_ls_extinction_method none
_refine_ls_goodness_of_fit_ref 1.030
_refine_ls_hydrogen_treatment constr
_refine_ls_matrix_type full
_refine_ls_number_parameters 552
_refine_ls_number_reflns 6381
_refine_ls_number_restraints 104
_refine_ls_restrained_S_all 1.073
_refine_ls_R_factor_all 0.0462
_refine_ls_R_factor_gt 0.0394
_refine_ls_shift/su_max 0.002
_refine_ls_shift/su_mean 0.000
_refine_ls_structure_factor_coef Fsqd
_refine_ls_weighting_details 'w=1/[\s^2^(Fo^2^)+(0.0314P)^2^+4.3088P] where P=(Fo^2^+2Fc^2^)/3'
_refine_ls_weighting_scheme calc
_refine_ls_wR_factor_gt 0.0868
_refine_ls_wR_factor_ref 0.0913
_reflns_Friedel_coverage 0.000
_reflns_number_gt 5681
_reflns_number_total 6381
_reflns_threshold_expression 'I > 2\s(I)'
_cod_data_source_file c8ra02546k2.cif
_cod_data_source_block a160119e
_cod_original_cell_volume 1814.66(10)
_cod_database_code 7230552
_shelx_space_group_comment
;
The symmetry employed for this shelxl refinement is uniquely defined
by the following loop, which should always be used as a source of
symmetry information in preference to the above space-group names.
They are only intended as comments.
;
_reflns_odcompleteness_completeness 99.78
_reflns_odcompleteness_iscentric 1
_reflns_odcompleteness_theta 26.32
_olex2_refinement_description
;
1. Fixed Uiso
 At 1.2 times of:
  All C(H) groups
 At 1.5 times of:
  All C(H,H,H) groups, All O(H,H) groups
2. Restrained distances
 F11-C20 = F3A-C20 = F12'-C20 = F10'-C20 = F10-C20 = F11'-C20
 1.34 with sigma of 0.01
 C15-C14 = C15'-C14
 1.56 with sigma of 0.01
 F4-C15 = F4'-C15' = F6'-C15' = F6-C15 = F5'-C15' = F5-C15
 1.34 with sigma of 0.01
 F4-F5 \\sim F5-F6
 with sigma of 0.001
 F5-F6 \\sim F6-F4
 with sigma of 0.001
 F4'-F5' \\sim F5'-F6'
 with sigma of 0.001
 F5'-F6' \\sim F6'-F4'
 with sigma of 0.001
3. Uiso/Uaniso restraints and constraints
Uanis(F4) \\sim Ueq, Uanis(F6) \\sim Ueq, Uanis(F5) \\sim Ueq: with sigma of
0.005 and sigma for terminal atoms of 0.01
Uanis(F2) \\sim Ueq, Uanis(F1) \\sim Ueq, Uanis(F14) \\sim Ueq, Uanis(F15)
\\sim Ueq, Uanis(F9) \\sim Ueq: with sigma of 0.005 and sigma for terminal
atoms of 0.01
Uanis(F3A) \\sim Ueq, Uanis(F11) \\sim Ueq, Uanis(F11') \\sim Ueq, Uanis(F10)
\\sim Ueq, Uanis(F10') \\sim Ueq, Uanis(F12') \\sim Ueq: with sigma of 0.005
and sigma for terminal atoms of 0.01
Uanis(F4) \\sim Ueq, Uanis(F6) \\sim Ueq, Uanis(F5) \\sim Ueq: with sigma of
0.005 and sigma for terminal atoms of 0.005
Uanis(F11) = Uanis(F3A)
Uanis(F12') = Uanis(F10')
Uanis(F10) = Uanis(F11')
Uanis(F4) = Uanis(F4')
Uanis(F5) = Uanis(F5')
Uanis(F6) = Uanis(F6')
Uanis(C15) = Uanis(C15')
4. Others
 Sof(F3A)=Sof(F10')=Sof(F11')=1-FVAR(1)
 Sof(F10)=Sof(F11)=Sof(F12')=FVAR(1)
 Sof(F4')=Sof(F5')=Sof(F6')=Sof(C15')=1-FVAR(2)
 Sof(F4)=Sof(F5)=Sof(F6)=Sof(C15)=FVAR(2)
5.a Rotating group:
 O9(H9A,H9B)
5.b Aromatic/amide H refined with riding coordinates:
 C9(H9), C13(H13), C18(H18), C23(H23)
5.c Idealised Me refined as rotating group:
 C3(H3A,H3B,H3C), C4(H4A,H4B,H4C), C6(H6A,H6B,H6C), C7(H7A,H7B,H7C), C10(H10A,
 H10B,H10C)
;
_shelx_shelxl_version_number 2014/7
_olex2_date_sample_data_collection 2016-01-19
_olex2_submission_special_instructions 'No special instructions were received'
_oxdiff_exptl_absorpt_empirical_details
;
Empirical correction (ABSPACK) includes:
- Absorption correction using spherical harmonics
- Frame scaling
;
_oxdiff_exptl_absorpt_empirical_full_max 1.374
_oxdiff_exptl_absorpt_empirical_full_min 0.699

loop_
_space_group_symop_operation_xyz
'x, y, z'
'-x, -y, -z'

loop_
_atom_site_label
_atom_site_type_symbol
_atom_site_fract_x
_atom_site_fract_y
_atom_site_fract_z
_atom_site_U_iso_or_equiv
_atom_site_adp_type
_atom_site_occupancy
_atom_site_site_symmetry_order
_atom_site_calc_flag
_atom_site_refinement_flags_posn
_atom_site_refinement_flags_adp
_atom_site_refinement_flags_occupancy
_atom_site_disorder_assembly
_atom_site_disorder_group
Gd1 Gd 0.49234(2) 0.80423(2) 0.29979(2) 0.01241(9) Uani 1 1 d . . . . .
F1 F 0.8062(5) 0.9017(3) 0.6481(2) 0.0578(11) Uani 1 1 d . U . . .
F2 F 0.9630(4) 0.8596(3) 0.5876(3) 0.0664(13) Uani 1 1 d . U . . .
F3 F 0.8787(4) 1.0052(3) 0.5748(2) 0.0589(12) Uani 1 1 d . . . . .
F7 F 0.7723(4) 1.1796(2) 0.2712(2) 0.0443(10) Uani 1 1 d . . . . .
F8 F 0.7849(4) 1.0882(3) 0.1418(2) 0.0414(9) Uani 1 1 d . . . . .
F9 F 0.5828(4) 1.0944(3) 0.1615(3) 0.0587(11) Uani 1 1 d . U . . .
F13 F 0.1391(5) 1.0016(4) 0.1642(2) 0.0627(12) Uani 1 1 d . . . . .
F14 F 0.0730(5) 0.8838(4) 0.0362(3) 0.0904(17) Uani 1 1 d . U . . .
F15 F 0.2394(6) 1.0267(4) 0.0663(4) 0.0890(16) Uani 1 1 d . U . . .
F16 F 0.4500(5) 0.7186(4) -0.0718(2) 0.0658(13) Uani 1 1 d . . . . .
F17 F 0.5984(4) 0.6635(4) 0.0179(2) 0.0582(11) Uani 1 1 d . . . . .
F18 F 0.3831(5) 0.5694(3) -0.0377(3) 0.0652(12) Uani 1 1 d . . . . .
O1 O 0.2683(4) 0.6622(3) 0.2229(2) 0.0180(7) Uani 1 1 d . . . . .
O2 O 0.1122(4) 0.4215(3) 0.3735(2) 0.0264(8) Uani 1 1 d . . . . .
O3 O 0.6643(3) 0.8704(3) 0.4435(2) 0.0190(7) Uani 1 1 d . . . . .
O4 O 0.5319(3) 0.6332(3) 0.3339(2) 0.0178(7) Uani 1 1 d . . . . .
O5 O 0.6205(4) 0.9674(3) 0.2744(2) 0.0214(8) Uani 1 1 d . . . . .
O6 O 0.7237(4) 0.7735(3) 0.2840(2) 0.0209(8) Uani 1 1 d . . . . .
O7 O 0.4788(4) 0.7246(3) 0.1469(2) 0.0184(7) Uani 1 1 d . . . . .
O8 O 0.3210(3) 0.8815(3) 0.2086(2) 0.0175(7) Uani 1 1 d . . . . .
O9 O 0.4353(4) 0.9724(3) 0.3836(2) 0.0183(7) Uani 1 1 d . . . . .
H9A H 0.3939 1.0070 0.3479 0.027 Uiso 1 1 d GR . . . .
H9B H 0.5120 1.0214 0.4217 0.027 Uiso 1 1 d GR . . . .
N1 N 0.2133(4) 0.5719(3) 0.2401(2) 0.0147(9) Uani 1 1 d . . . . .
N2 N 0.1337(4) 0.4584(3) 0.3104(3) 0.0173(9) Uani 1 1 d . . . . .
N3 N 0.3541(4) 0.7544(3) 0.4143(2) 0.0172(9) Uani 1 1 d . . . . .
N4 N 0.3655(5) 0.8335(3) 0.4948(3) 0.0226(10) Uani 1 1 d . . . . .
N5 N 0.1764(5) 0.6939(3) 0.4627(3) 0.0198(9) Uani 1 1 d . . . . .
C1 C 0.1953(5) 0.5685(4) 0.3180(3) 0.0133(10) Uani 1 1 d . . . . .
C2 C 0.1705(6) 0.4533(4) 0.1703(3) 0.0196(11) Uani 1 1 d . . . . .
C3 C 0.3075(6) 0.4192(5) 0.1633(4) 0.0301(13) Uani 1 1 d . . . . .
H3A H 0.3649 0.4771 0.1483 0.045 Uiso 1 1 calc GR . . . .
H3B H 0.2860 0.3458 0.1176 0.045 Uiso 1 1 calc GR . . . .
H3C H 0.3583 0.4132 0.2197 0.045 Uiso 1 1 calc GR . . . .
C4 C 0.0887(6) 0.4627(5) 0.0819(3) 0.0324(14) Uani 1 1 d . . . . .
H4A H 0.0102 0.4956 0.0895 0.049 Uiso 1 1 calc GR . . . .
H4B H 0.0540 0.3869 0.0383 0.049 Uiso 1 1 calc GR . . . .
H4C H 0.1500 0.5114 0.0619 0.049 Uiso 1 1 calc GR . . . .
C5 C 0.0816(5) 0.3823(4) 0.2143(3) 0.0190(11) Uani 1 1 d . . . . .
C6 C -0.0768(5) 0.3755(4) 0.1842(4) 0.0269(12) Uani 1 1 d . . . . .
H6A H -0.1216 0.3452 0.2224 0.040 Uiso 1 1 calc GR . . . .
H6B H -0.1175 0.3254 0.1235 0.040 Uiso 1 1 calc GR . . . .
H6C H -0.0911 0.4517 0.1879 0.040 Uiso 1 1 calc GR . . . .
C7 C 0.1085(6) 0.2628(4) 0.2091(4) 0.0285(13) Uani 1 1 d . . . . .
H7A H 0.2079 0.2703 0.2346 0.043 Uiso 1 1 calc GR . . . .
H7B H 0.0785 0.2149 0.1476 0.043 Uiso 1 1 calc GR . . . .
H7C H 0.0560 0.2280 0.2419 0.043 Uiso 1 1 calc GR . . . .
C8 C 0.2405(5) 0.6699(4) 0.3977(3) 0.0139(10) Uani 1 1 d . . . . .
C9 C 0.2597(6) 0.7961(4) 0.5211(3) 0.0256(12) Uani 1 1 d . . . . .
H9 H 0.2430 0.8348 0.5738 0.031 Uiso 1 1 calc R . . . .
C10 C 0.0386(7) 0.6358(5) 0.4662(4) 0.0381(15) Uani 1 1 d . . . . .
H10A H -0.0355 0.6610 0.4320 0.057 Uiso 1 1 calc GR . . . .
H10B H 0.0373 0.6551 0.5274 0.057 Uiso 1 1 calc GR . . . .
H10C H 0.0241 0.5534 0.4417 0.057 Uiso 1 1 calc GR . . . .
C11 C 0.8473(6) 0.8983(5) 0.5745(4) 0.0298(13) Uani 1 1 d . . . . .
C12 C 0.7281(5) 0.8188(4) 0.4905(3) 0.0218(11) Uani 1 1 d . . . . .
C13 C 0.7070(6) 0.6995(4) 0.4764(3) 0.0263(12) Uani 1 1 d . . . . .
H13 H 0.7586 0.6739 0.5203 0.032 Uiso 1 1 calc R . . . .
C14 C 0.6120(6) 0.6176(4) 0.3994(4) 0.0250(12) Uani 1 1 d D . . . .
C16 C 0.7111(6) 1.0843(4) 0.2000(3) 0.0266(12) Uani 1 1 d . . . . .
C17 C 0.7053(5) 0.9760(4) 0.2299(3) 0.0195(11) Uani 1 1 d . . . . .
C18 C 0.7918(6) 0.9053(4) 0.2077(3) 0.0238(12) Uani 1 1 d . . . . .
H18 H 0.8467 0.9198 0.1711 0.029 Uiso 1 1 calc R . . . .
C19 C 0.7975(5) 0.8098(4) 0.2407(3) 0.0214(11) Uani 1 1 d . . . . .
C20 C 0.9063(5) 0.7428(4) 0.2226(3) 0.0283(13) Uani 1 1 d D . . . .
C21 C 0.4670(7) 0.6768(5) -0.0044(4) 0.0336(14) Uani 1 1 d . . . . .
C22 C 0.4297(6) 0.7453(4) 0.0762(3) 0.0218(11) Uani 1 1 d . . . . .
C23 C 0.3435(6) 0.8201(4) 0.0614(3) 0.0257(12) Uani 1 1 d . . . . .
H23 H 0.3186 0.8306 0.0054 0.031 Uiso 1 1 calc R . . . .
C24 C 0.2930(6) 0.8805(4) 0.1291(3) 0.0225(11) Uani 1 1 d . . . . .
C25 C 0.1887(7) 0.9517(5) 0.1011(4) 0.0321(13) Uani 1 1 d . . . . .
F4 F 0.6617(9) 0.4704(7) 0.4699(5) 0.058(2) Uani 0.552(10) 1 d D U P A 1
F5 F 0.4489(8) 0.4413(10) 0.3845(6) 0.043(2) Uani 0.552(10) 1 d D U P A 1
F6 F 0.6216(9) 0.4317(11) 0.3271(6) 0.051(2) Uani 0.552(10) 1 d D U P A 1
F10 F 0.9910(8) 0.7374(8) 0.2953(4) 0.0706(18) Uani 0.646(5) 1 d D U P B 1
F11 F 0.9733(9) 0.7699(7) 0.1666(5) 0.076(2) Uani 0.646(5) 1 d D U P B 1
F12' F 0.8398(7) 0.6334(5) 0.1718(5) 0.0698(18) Uani 0.646(5) 1 d D U P B 1
C15 C 0.5856(11) 0.4882(7) 0.3978(7) 0.031(3) Uani 0.552(10) 1 d D . P A 1
F3A F 0.8887(17) 0.6822(13) 0.1393(7) 0.076(2) Uani 0.354(5) 1 d D U P B 2
F4' F 0.7208(11) 0.4696(9) 0.4401(7) 0.058(2) Uani 0.448(10) 1 d D . P A 2
F5' F 0.4957(11) 0.4289(13) 0.3808(7) 0.043(2) Uani 0.448(10) 1 d D . P A 2
F6' F 0.6340(12) 0.4375(15) 0.2991(6) 0.051(2) Uani 0.448(10) 1 d D . P A 2
F10' F 0.9242(16) 0.6652(10) 0.2660(9) 0.0698(18) Uani 0.354(5) 1 d D U P B 2
F11' F 1.0354(10) 0.8137(10) 0.2412(9) 0.0706(18) Uani 0.354(5) 1 d D U P B 2
C15' C 0.6195(13) 0.4878(8) 0.3794(8) 0.031(3) Uani 0.448(10) 1 d D . P A 2

loop_
_atom_site_aniso_label
_atom_site_aniso_U_11
_atom_site_aniso_U_22
_atom_site_aniso_U_33
_atom_site_aniso_U_23
_atom_site_aniso_U_13
_atom_site_aniso_U_12
Gd1 0.01405(13) 0.01123(13) 0.01291(13) 0.00402(9) 0.00503(9) 0.00378(9)
F1 0.071(3) 0.070(2) 0.0232(19) 0.0034(17) 0.0033(18) 0.027(2)
F2 0.029(2) 0.061(2) 0.066(3) -0.0283(19) -0.0201(18) 0.0261(18)
F3 0.057(3) 0.034(2) 0.052(2) 0.0079(17) -0.024(2) -0.0082(18)
F7 0.078(3) 0.0179(16) 0.0366(19) 0.0063(14) 0.0269(18) -0.0004(16)
F8 0.065(2) 0.0306(17) 0.0340(18) 0.0130(14) 0.0283(17) 0.0010(17)
F9 0.042(2) 0.061(2) 0.092(3) 0.058(2) 0.015(2) 0.0157(19)
F13 0.097(3) 0.081(3) 0.039(2) 0.0257(19) 0.031(2) 0.074(3)
F14 0.064(3) 0.093(3) 0.077(3) -0.010(3) -0.023(3) 0.047(3)
F15 0.102(4) 0.098(3) 0.136(4) 0.096(3) 0.065(3) 0.069(3)
F16 0.122(4) 0.084(3) 0.034(2) 0.037(2) 0.048(2) 0.072(3)
F17 0.059(3) 0.097(3) 0.033(2) 0.0163(19) 0.0249(19) 0.048(2)
F18 0.089(3) 0.042(2) 0.047(2) -0.0147(18) 0.019(2) 0.016(2)
O1 0.0210(18) 0.0176(17) 0.0147(17) 0.0085(13) 0.0037(14) -0.0004(14)
O2 0.036(2) 0.0250(19) 0.0224(19) 0.0136(15) 0.0106(16) 0.0059(16)
O3 0.0167(18) 0.0203(17) 0.0186(18) 0.0037(14) 0.0043(14) 0.0065(14)
O4 0.0176(18) 0.0172(17) 0.0204(18) 0.0086(13) 0.0041(15) 0.0069(14)
O5 0.0208(19) 0.0176(17) 0.033(2) 0.0119(15) 0.0147(16) 0.0059(14)
O6 0.0200(19) 0.0245(18) 0.0219(18) 0.0098(14) 0.0088(15) 0.0071(15)
O7 0.0228(19) 0.0195(17) 0.0156(17) 0.0079(13) 0.0079(14) 0.0058(14)
O8 0.0207(18) 0.0164(16) 0.0150(18) 0.0033(13) 0.0056(14) 0.0064(14)
O9 0.0215(19) 0.0144(16) 0.0181(17) 0.0032(13) 0.0053(14) 0.0058(14)
N1 0.019(2) 0.0129(19) 0.010(2) 0.0030(15) 0.0041(16) 0.0016(16)
N2 0.019(2) 0.018(2) 0.017(2) 0.0071(16) 0.0056(17) 0.0039(17)
N3 0.021(2) 0.016(2) 0.016(2) 0.0039(16) 0.0065(17) 0.0062(17)
N4 0.031(3) 0.019(2) 0.017(2) 0.0031(17) 0.0080(19) 0.0058(19)
N5 0.027(2) 0.019(2) 0.020(2) 0.0080(17) 0.0137(19) 0.0090(18)
C1 0.011(2) 0.014(2) 0.016(2) 0.0061(18) 0.0034(19) 0.0020(18)
C2 0.027(3) 0.017(2) 0.011(2) 0.0003(18) 0.004(2) 0.003(2)
C3 0.032(3) 0.027(3) 0.027(3) -0.002(2) 0.013(3) 0.008(2)
C4 0.042(4) 0.031(3) 0.014(3) 0.006(2) 0.001(2) -0.005(3)
C5 0.020(3) 0.016(2) 0.015(2) 0.0045(19) -0.002(2) 0.002(2)
C6 0.022(3) 0.024(3) 0.031(3) 0.011(2) 0.003(2) 0.000(2)
C7 0.034(3) 0.017(3) 0.030(3) 0.005(2) 0.004(2) 0.007(2)
C8 0.017(2) 0.018(2) 0.013(2) 0.0081(18) 0.0094(19) 0.008(2)
C9 0.043(3) 0.018(3) 0.019(3) 0.004(2) 0.018(2) 0.008(2)
C10 0.041(4) 0.028(3) 0.052(4) 0.008(3) 0.034(3) 0.004(3)
C11 0.032(3) 0.031(3) 0.022(3) 0.002(2) 0.001(2) 0.016(3)
C12 0.015(3) 0.034(3) 0.019(3) 0.008(2) 0.008(2) 0.009(2)
C13 0.024(3) 0.028(3) 0.027(3) 0.014(2) 0.001(2) 0.011(2)
C14 0.024(3) 0.021(3) 0.033(3) 0.013(2) 0.007(2) 0.008(2)
C16 0.030(3) 0.024(3) 0.027(3) 0.011(2) 0.010(2) 0.001(2)
C17 0.020(3) 0.018(2) 0.019(3) 0.006(2) 0.006(2) 0.003(2)
C18 0.026(3) 0.024(3) 0.025(3) 0.010(2) 0.014(2) 0.005(2)
C19 0.018(3) 0.028(3) 0.020(3) 0.007(2) 0.007(2) 0.007(2)
C20 0.027(3) 0.034(3) 0.038(3) 0.021(3) 0.021(3) 0.015(2)
C21 0.047(4) 0.038(3) 0.023(3) 0.011(2) 0.014(3) 0.022(3)
C22 0.027(3) 0.017(2) 0.021(3) 0.005(2) 0.009(2) 0.003(2)
C23 0.036(3) 0.027(3) 0.018(3) 0.009(2) 0.008(2) 0.013(2)
C24 0.025(3) 0.021(3) 0.023(3) 0.009(2) 0.007(2) 0.007(2)
C25 0.046(4) 0.034(3) 0.023(3) 0.010(2) 0.012(3) 0.020(3)
F4 0.063(4) 0.037(2) 0.064(4) 0.030(3) -0.014(3) 0.011(3)
F5 0.040(4) 0.033(3) 0.059(2) 0.026(2) 0.010(3) 0.001(3)
F6 0.062(3) 0.035(2) 0.061(4) 0.010(4) 0.023(3) 0.027(2)
F10 0.054(3) 0.098(4) 0.059(4) 0.006(3) 0.006(3) 0.061(3)
F11 0.090(5) 0.098(5) 0.095(4) 0.060(4) 0.069(4) 0.062(4)
F12' 0.062(4) 0.054(3) 0.094(4) 0.001(3) 0.031(3) 0.041(3)
C15 0.028(6) 0.029(3) 0.035(6) 0.020(3) -0.001(5) 0.004(4)
F3A 0.090(5) 0.098(5) 0.095(4) 0.060(4) 0.069(4) 0.062(4)
F4' 0.063(4) 0.037(2) 0.064(4) 0.030(3) -0.014(3) 0.011(3)
F5' 0.040(4) 0.033(3) 0.059(2) 0.026(2) 0.010(3) 0.001(3)
F6' 0.062(3) 0.035(2) 0.061(4) 0.010(4) 0.023(3) 0.027(2)
F10' 0.062(4) 0.054(3) 0.094(4) 0.001(3) 0.031(3) 0.041(3)
F11' 0.054(3) 0.098(4) 0.059(4) 0.006(3) 0.006(3) 0.061(3)
C15' 0.028(6) 0.029(3) 0.035(6) 0.020(3) -0.001(5) 0.004(4)

loop_
_atom_type_symbol
_atom_type_description
_atom_type_scat_dispersion_real
_atom_type_scat_dispersion_imag
_atom_type_scat_source
C C 0.0033 0.0016 'International Tables Vol C Tables 4.2.6.8 and 6.1.1.4'
H H 0.0000 0.0000 'International Tables Vol C Tables 4.2.6.8 and 6.1.1.4'
F F 0.0171 0.0103 'International Tables Vol C Tables 4.2.6.8 and 6.1.1.4'
Gd Gd -0.1653 3.9035 'International Tables Vol C Tables 4.2.6.8 and 6.1.1.4'
N N 0.0061 0.0033 'International Tables Vol C Tables 4.2.6.8 and 6.1.1.4'
O O 0.0106 0.0060 'International Tables Vol C Tables 4.2.6.8 and 6.1.1.4'

loop_
_geom_angle_atom_site_label_1
_geom_angle_atom_site_label_2
_geom_angle_atom_site_label_3
_geom_angle
O1 Gd1 O6 124.36(11)
O1 Gd1 O8 68.37(10)
O1 Gd1 N3 67.68(11)
O3 Gd1 O1 138.02(10)
O3 Gd1 O4 74.60(11)
O3 Gd1 O5 85.31(11)
O3 Gd1 O6 70.40(11)
O3 Gd1 O8 137.77(10)
O3 Gd1 O9 74.05(11)
O3 Gd1 N3 73.91(11)
O4 Gd1 O1 75.61(11)
O4 Gd1 O5 138.98(12)
O4 Gd1 O6 69.92(11)
O4 Gd1 O8 143.71(10)
O4 Gd1 O9 131.31(11)
O4 Gd1 N3 67.54(12)
O5 Gd1 O1 135.81(11)
O5 Gd1 O6 69.73(11)
O5 Gd1 O8 71.70(11)
O5 Gd1 O9 73.21(11)
O5 Gd1 N3 140.10(11)
O6 Gd1 N3 129.94(11)
O7 Gd1 O1 71.02(11)
O7 Gd1 O3 139.18(12)
O7 Gd1 O4 93.17(11)
O7 Gd1 O5 79.05(11)
O7 Gd1 O6 68.83(11)
O7 Gd1 O8 71.36(11)
O7 Gd1 O9 134.20(11)
O7 Gd1 N3 137.52(11)
O8 Gd1 O6 128.44(11)
O8 Gd1 N3 101.56(12)
O9 Gd1 O1 105.75(11)
O9 Gd1 O6 129.84(11)
O9 Gd1 O8 65.69(11)
O9 Gd1 N3 68.52(11)
N1 O1 Gd1 130.4(3)
C12 O3 Gd1 132.5(3)
C14 O4 Gd1 132.4(3)
C17 O5 Gd1 132.1(3)
C19 O6 Gd1 130.7(3)
C22 O7 Gd1 136.0(3)
C24 O8 Gd1 132.9(3)
Gd1 O9 H9A 110.4
Gd1 O9 H9B 110.5
H9A O9 H9B 108.3
O1 N1 C1 126.3(4)
O1 N1 C2 120.6(3)
C1 N1 C2 112.9(4)
O2 N2 C1 126.5(4)
O2 N2 C5 122.0(3)
C1 N2 C5 111.4(4)
N4 N3 Gd1 122.9(3)
C8 N3 Gd1 128.7(3)
C8 N3 N4 106.1(4)
C9 N4 N3 107.4(4)
C8 N5 C10 130.0(4)
C9 N5 C8 103.9(4)
C9 N5 C10 125.5(4)
N1 C1 N2 109.4(4)
N1 C1 C8 123.1(4)
N2 C1 C8 127.4(4)
N1 C2 C3 106.3(4)
N1 C2 C5 100.3(4)
C3 C2 C5 115.1(4)
C4 C2 N1 108.6(4)
C4 C2 C3 110.2(4)
C4 C2 C5 115.3(4)
C2 C3 H3A 109.5
C2 C3 H3B 109.5
C2 C3 H3C 109.5
H3A C3 H3B 109.5
H3A C3 H3C 109.5
H3B C3 H3C 109.5
C2 C4 H4A 109.5
C2 C4 H4B 109.5
C2 C4 H4C 109.5
H4A C4 H4B 109.5
H4A C4 H4C 109.5
H4B C4 H4C 109.5
N2 C5 C2 101.4(3)
N2 C5 C6 105.3(4)
N2 C5 C7 109.2(4)
C6 C5 C2 114.0(4)
C7 C5 C2 114.9(5)
C7 C5 C6 111.0(4)
C5 C6 H6A 109.5
C5 C6 H6B 109.5
C5 C6 H6C 109.5
H6A C6 H6B 109.5
H6A C6 H6C 109.5
H6B C6 H6C 109.5
C5 C7 H7A 109.5
C5 C7 H7B 109.5
C5 C7 H7C 109.5
H7A C7 H7B 109.5
H7A C7 H7C 109.5
H7B C7 H7C 109.5
N3 C8 N5 110.8(4)
N3 C8 C1 122.1(4)
N5 C8 C1 127.1(4)
N4 C9 N5 111.8(4)
N4 C9 H9 124.1
N5 C9 H9 124.1
N5 C10 H10A 109.5
N5 C10 H10B 109.5
N5 C10 H10C 109.5
H10A C10 H10B 109.5
H10A C10 H10C 109.5
H10B C10 H10C 109.5
F1 C11 C12 109.8(5)
F2 C11 F1 104.7(5)
F2 C11 C12 112.9(4)
F3 C11 F1 106.0(4)
F3 C11 F2 109.7(5)
F3 C11 C12 113.2(4)
O3 C12 C11 114.8(4)
O3 C12 C13 128.6(5)
C13 C12 C11 116.6(5)
C12 C13 H13 118.7
C14 C13 C12 122.6(5)
C14 C13 H13 118.7
O4 C14 C13 129.0(4)
O4 C14 C15 113.6(5)
O4 C14 C15' 111.3(5)
C13 C14 C15 117.0(5)
C13 C14 C15' 118.8(6)
F7 C16 C17 109.9(4)
F8 C16 F7 106.7(4)
F8 C16 C17 114.2(5)
F9 C16 F7 107.1(5)
F9 C16 F8 106.4(4)
F9 C16 C17 112.1(4)
O5 C17 C16 112.5(4)
O5 C17 C18 129.2(5)
C18 C17 C16 118.4(5)
C17 C18 H18 120.2
C17 C18 C19 119.7(5)
C19 C18 H18 120.2
O6 C19 C18 128.0(5)
O6 C19 C20 114.7(4)
C18 C19 C20 117.3(4)
F10 C20 C19 112.7(5)
F10 C20 F11 113.4(6)
F10 C20 F12' 106.9(6)
F11 C20 C19 115.7(5)
F11 C20 F12' 97.4(6)
F12' C20 C19 109.2(5)
F3A C20 C19 117.8(7)
F3A C20 F10' 102.7(9)
F3A C20 F11' 99.9(9)
F10' C20 C19 115.7(6)
F10' C20 F11' 107.1(9)
F11' C20 C19 111.9(6)
F16 C21 F17 108.5(5)
F16 C21 F18 105.4(5)
F16 C21 C22 115.3(5)
F17 C21 F18 105.6(5)
F17 C21 C22 111.9(5)
F18 C21 C22 109.5(5)
O7 C22 C21 114.9(5)
O7 C22 C23 128.3(5)
C23 C22 C21 116.7(5)
C22 C23 H23 119.2
C22 C23 C24 121.6(5)
C24 C23 H23 119.2
O8 C24 C23 127.9(5)
O8 C24 C25 116.2(5)
C23 C24 C25 115.9(4)
F13 C25 F14 103.7(6)
F13 C25 F15 110.3(5)
F13 C25 C24 114.1(4)
F14 C25 C24 110.9(4)
F15 C25 F14 104.1(5)
F15 C25 C24 112.9(5)
F4 C15 C14 114.9(8)
F4 C15 F5 108.3(6)
F4 C15 F6 108.3(6)
F5 C15 C14 112.2(8)
F5 C15 F6 107.5(6)
F6 C15 C14 105.3(9)
F4' C15' C14 113.9(9)
F4' C15' F5' 107.1(7)
F4' C15' F6' 107.0(7)
F5' C15' C14 106.5(11)
F5' C15' F6' 106.2(7)
F6' C15' C14 115.6(11)

loop_
_geom_bond_atom_site_label_1
_geom_bond_atom_site_label_2
_geom_bond_distance
Gd1 O1 2.423(3)
Gd1 O3 2.380(3)
Gd1 O4 2.382(3)
Gd1 O5 2.388(3)
Gd1 O6 2.468(4)
Gd1 O7 2.375(3)
Gd1 O8 2.465(3)
Gd1 O9 2.397(3)
Gd1 N3 2.701(4)
F1 C11 1.345(7)
F2 C11 1.315(7)
F3 C11 1.302(6)
F7 C16 1.341(6)
F8 C16 1.336(6)
F9 C16 1.328(7)
F13 C25 1.298(7)
F14 C25 1.335(7)
F15 C25 1.299(7)
F16 C21 1.310(6)
F17 C21 1.326(7)
F18 C21 1.338(7)
O1 N1 1.286(5)
O2 N2 1.271(5)
O3 C12 1.241(6)
O4 C14 1.244(6)
O5 C17 1.247(6)
O6 C19 1.242(6)
O7 C22 1.241(6)
O8 C24 1.247(6)
O9 H9A 0.8718
O9 H9B 0.8721
N1 C1 1.327(6)
N1 C2 1.514(6)
N2 C1 1.356(6)
N2 C5 1.503(6)
N3 N4 1.374(5)
N3 C8 1.330(6)
N4 C9 1.295(7)
N5 C8 1.354(6)
N5 C9 1.352(6)
N5 C10 1.468(7)
C1 C8 1.456(6)
C2 C3 1.519(8)
C2 C4 1.511(7)
C2 C5 1.564(7)
C3 H3A 0.9600
C3 H3B 0.9600
C3 H3C 0.9600
C4 H4A 0.9600
C4 H4B 0.9600
C4 H4C 0.9600
C5 C6 1.523(7)
C5 C7 1.522(7)
C6 H6A 0.9600
C6 H6B 0.9600
C6 H6C 0.9600
C7 H7A 0.9600
C7 H7B 0.9600
C7 H7C 0.9600
C9 H9 0.9300
C10 H10A 0.9600
C10 H10B 0.9600
C10 H10C 0.9600
C11 C12 1.540(7)
C12 C13 1.398(7)
C13 H13 0.9300
C13 C14 1.391(7)
C14 C15 1.564(8)
C14 C15' 1.564(9)
C16 C17 1.530(7)
C17 C18 1.368(7)
C18 H18 0.9300
C18 C19 1.417(7)
C19 C20 1.508(7)
C20 F10 1.299(7)
C20 F11 1.328(7)
C20 F12' 1.341(7)
C20 F3A 1.312(9)
C20 F10' 1.336(9)
C20 F11' 1.352(9)
C21 C22 1.522(7)
C22 C23 1.387(7)
C23 H23 0.9300
C23 C24 1.404(7)
C24 C25 1.530(8)
F4 C15 1.324(8)
F5 C15 1.337(8)
F6 C15 1.338(8)
F4' C15' 1.324(9)
F5' C15' 1.339(9)
F6' C15' 1.340(9)

loop_
_geom_torsion_atom_site_label_1
_geom_torsion_atom_site_label_2
_geom_torsion_atom_site_label_3
_geom_torsion_atom_site_label_4
_geom_torsion
Gd1 O1 N1 C1 52.5(6)
Gd1 O1 N1 C2 -123.3(4)
Gd1 O3 C12 C11 171.7(3)
Gd1 O3 C12 C13 -7.3(8)
Gd1 O4 C14 C13 0.3(9)
Gd1 O4 C14 C15 172.0(5)
Gd1 O4 C14 C15' -168.2(6)
Gd1 O5 C17 C16 155.2(3)
Gd1 O5 C17 C18 -26.5(8)
Gd1 O6 C19 C18 19.7(7)
Gd1 O6 C19 C20 -160.7(3)
Gd1 O7 C22 C21 172.0(3)
Gd1 O7 C22 C23 -9.7(8)
Gd1 O8 C24 C23 8.2(8)
Gd1 O8 C24 C25 -173.1(3)
Gd1 N3 N4 C9 162.3(3)
Gd1 N3 C8 N5 -160.6(3)
Gd1 N3 C8 C1 18.3(6)
F1 C11 C12 O3 107.0(5)
F1 C11 C12 C13 -73.8(6)
F2 C11 C12 O3 -136.6(5)
F2 C11 C12 C13 42.6(7)
F3 C11 C12 O3 -11.3(7)
F3 C11 C12 C13 167.9(5)
F7 C16 C17 O5 69.1(6)
F7 C16 C17 C18 -109.3(5)
F8 C16 C17 O5 -171.0(4)
F8 C16 C17 C18 10.6(7)
F9 C16 C17 O5 -49.8(6)
F9 C16 C17 C18 131.7(5)
F16 C21 C22 O7 -162.3(5)
F16 C21 C22 C23 19.1(8)
F17 C21 C22 O7 -37.7(6)
F17 C21 C22 C23 143.8(5)
F18 C21 C22 O7 79.0(6)
F18 C21 C22 C23 -99.5(6)
O1 N1 C1 N2 179.8(4)
O1 N1 C1 C8 -1.7(8)
O1 N1 C2 C3 72.1(5)
O1 N1 C2 C4 -46.5(6)
O1 N1 C2 C5 -167.8(4)
O2 N2 C1 N1 173.5(4)
O2 N2 C1 C8 -4.9(8)
O2 N2 C5 C2 -164.2(4)
O2 N2 C5 C6 76.8(5)
O2 N2 C5 C7 -42.5(6)
O3 C12 C13 C14 5.0(9)
O4 C14 C15 F4 -175.1(6)
O4 C14 C15 F5 -50.8(9)
O4 C14 C15 F6 65.9(8)
O4 C14 C15' F4' 169.1(7)
O4 C14 C15' F5' -73.1(8)
O4 C14 C15' F6' 44.5(10)
O5 C17 C18 C19 -3.4(8)
O6 C19 C20 F10 -55.8(7)
O6 C19 C20 F11 171.4(6)
O6 C19 C20 F12' 62.8(7)
O6 C19 C20 F3A 112.3(9)
O6 C19 C20 F10' -9.6(10)
O6 C19 C20 F11' -132.8(7)
O7 C22 C23 C24 -3.6(9)
O8 C24 C25 F13 -2.0(7)
O8 C24 C25 F14 -118.7(5)
O8 C24 C25 F15 125.0(5)
N1 C1 C8 N3 -32.3(7)
N1 C1 C8 N5 146.4(5)
N1 C2 C5 N2 -19.7(4)
N1 C2 C5 C6 93.0(4)
N1 C2 C5 C7 -137.3(4)
N2 C1 C8 N3 145.9(5)
N2 C1 C8 N5 -35.5(8)
N3 N4 C9 N5 0.6(6)
N4 N3 C8 N5 2.1(5)
N4 N3 C8 C1 -179.1(4)
C1 N1 C2 C3 -104.3(5)
C1 N1 C2 C4 137.1(5)
C1 N1 C2 C5 15.9(5)
C1 N2 C5 C2 19.9(5)
C1 N2 C5 C6 -99.2(4)
C1 N2 C5 C7 141.5(4)
C2 N1 C1 N2 -4.1(6)
C2 N1 C1 C8 174.4(4)
C3 C2 C5 N2 93.9(4)
C3 C2 C5 C6 -153.5(4)
C3 C2 C5 C7 -23.7(6)
C4 C2 C5 N2 -136.1(4)
C4 C2 C5 C6 -23.4(6)
C4 C2 C5 C7 106.3(5)
C5 N2 C1 N1 -10.8(5)
C5 N2 C1 C8 170.9(5)
C8 N3 N4 C9 -1.6(5)
C8 N5 C9 N4 0.6(6)
C9 N5 C8 N3 -1.7(5)
C9 N5 C8 C1 179.5(5)
C10 N5 C8 N3 169.9(5)
C10 N5 C8 C1 -8.8(8)
C10 N5 C9 N4 -171.5(5)
C11 C12 C13 C14 -174.1(5)
C12 C13 C14 O4 -1.2(10)
C12 C13 C14 C15 -172.7(6)
C12 C13 C14 C15' 166.5(7)
C13 C14 C15 F4 -2.3(10)
C13 C14 C15 F5 122.0(7)
C13 C14 C15 F6 -121.3(7)
C13 C14 C15' F4' -0.7(11)
C13 C14 C15' F5' 117.1(7)
C13 C14 C15' F6' -125.2(8)
C16 C17 C18 C19 174.7(4)
C17 C18 C19 O6 6.1(8)
C17 C18 C19 C20 -173.5(4)
C18 C19 C20 F10 123.8(6)
C18 C19 C20 F11 -9.0(8)
C18 C19 C20 F12' -117.5(6)
C18 C19 C20 F3A -68.0(10)
C18 C19 C20 F10' 170.0(8)
C18 C19 C20 F11' 46.9(9)
C21 C22 C23 C24 174.8(5)
C22 C23 C24 O8 3.8(8)
C22 C23 C24 C25 -174.9(5)
C23 C24 C25 F13 176.8(5)
C23 C24 C25 F14 60.2(7)
C23 C24 C25 F15 -56.2(7)
